data_1517786
loop_
_publ_author_name
'Nishijima, Motoaki'
'Takeda, Yasuo'
'Inanishi, Nobuyuki'
'Yamamoto, Osamu'
'Kanno, Ryouji'

_publ_section_title
;
 Synthesis and characterization of Nd~2-x~Sr~x~NiO~4~
;
_journal_coden_ASTM FOFUA2
_journal_issue 2
_journal_name_full 'Funtai oyobi Funmatsu Yakin'
_journal_page_first 224
_journal_page_last 228
_journal_paper_doi 10.2497/jjspm.38.224
_journal_volume 38
_journal_year 1991
_chemical_formula_structural 'Nd2 (Ni O4)'
_chemical_formula_sum 'Nd2 Ni O4'
_chemical_name_systematic 'Dineodymium Niccolate'
_space_group_IT_number 139
_symmetry_Int_Tables_number 139
_symmetry_space_group_name_Hall '-I 4 2'
_symmetry_space_group_name_H-M 'I 4/m m m'
_cell_angle_alpha 90.
_cell_angle_beta 90.
_cell_angle_gamma 90.
_cell_formula_units_Z 2
_cell_length_a 3.854
_cell_length_b 3.854
_cell_length_c 12.214
_cell_volume 181.418
_journal_article_reference 064102
_cod_data_source_file Nd2NiO4_I4_mmm_DC284.cif
_cod_data_source_block chateigner
_cod_original_cell_volume 181.42
_cod_original_formula_sum 'Nd2 Ni1 O4'
_cod_database_code 1517786

loop_
_symmetry_equiv_pos_site_id
_symmetry_equiv_pos_as_xyz
1 'y, x, -z'
2 '-y, -x, -z'
3 '-y, x, -z'
4 'y, -x, -z'
5 '-x, y, -z'
6 'x, -y, -z'
7 'x, y, -z'
8 '-x, -y, -z'
9 '-y, -x, z'
10 'y, x, z'
11 'y, -x, z'
12 '-y, x, z'
13 'x, -y, z'
14 '-x, y, z'
15 '-x, -y, z'
16 'x, y, z'
17 'y+1/2, x+1/2, -z+1/2'
18 '-y+1/2, -x+1/2, -z+1/2'
19 '-y+1/2, x+1/2, -z+1/2'
20 'y+1/2, -x+1/2, -z+1/2'
21 '-x+1/2, y+1/2, -z+1/2'
22 'x+1/2, -y+1/2, -z+1/2'
23 'x+1/2, y+1/2, -z+1/2'
24 '-x+1/2, -y+1/2, -z+1/2'
25 '-y+1/2, -x+1/2, z+1/2'
26 'y+1/2, x+1/2, z+1/2'
27 'y+1/2, -x+1/2, z+1/2'
28 '-y+1/2, x+1/2, z+1/2'
29 'x+1/2, -y+1/2, z+1/2'
30 '-x+1/2, y+1/2, z+1/2'
31 '-x+1/2, -y+1/2, z+1/2'
32 'x+1/2, y+1/2, z+1/2'

loop_
_atom_site_label
_atom_site_type_symbol
_atom_site_symmetry_multiplicity
_atom_site_Wyckoff_symbol
_atom_site_fract_x
_atom_site_fract_y
_atom_site_fract_z
_atom_site_occupancy
_atom_site_attached_hydrogens
_atom_site_B_iso_or_equiv
Nd1 Nd3+ 4 e 0 0 0.3612(6) 1. 0 0.5(9)
Ni1 Ni2+ 2 a 0 0 0 1. 0 1.0(8)
O1 O2- 4 c 0 0.5 0 1. 0 2.9(9)
O2 O2- 4 e 0 0 0.185(3) 1. 0 2.9(9)

loop_
_atom_type_symbol
_atom_type_oxidation_number
Nd3+ 3
Ni2+ 2
O2- -2
